data_7048277
loop_
_publ_author_name
'Mitsuhashi, Ryoji'
'Hosoya, Satoshi'
'Suzuki, Takayoshi'
'Sunatsuki, Yukinari'
'Sakiyama, Hiroshi'
'Mikuriya, Masahiro'

_publ_section_title
;
 Hydrogen-bonding interactions and magnetic relaxation dynamics in
 tetracoordinated cobalt(ii) single-ion magnets.
;
_journal_issue 2
_journal_name_full 'Dalton transactions (Cambridge, England : 2003)'
_journal_page_first 395
_journal_page_last 399
_journal_paper_doi 10.1039/c8dt04537b
_journal_volume 48
_journal_year 2019
_chemical_formula_moiety 'C20 H22 Co N4 O2'
_chemical_formula_sum 'C20 H22 Co N4 O2'
_chemical_formula_weight 409.34
_space_group_crystal_system monoclinic
_space_group_IT_number 15
_space_group_name_Hall '-C 2yc'
_space_group_name_H-M_alt 'C 1 2/c 1'
_symmetry_space_group_name_Hall '-C 2yc'
_symmetry_space_group_name_H-M 'C 1 2/c 1'
_atom_sites_solution_hydrogens mixed
_audit_creation_method SHELXL-2014/7
_audit_update_record
;
2018-10-07 deposited with the CCDC.
2018-11-28 downloaded from the CCDC.
;
_cell_angle_alpha 90
_cell_angle_beta 116.361(4)
_cell_angle_gamma 90
_cell_formula_units_Z 4
_cell_length_a 13.789(3)
_cell_length_b 11.399(3)
_cell_length_c 12.212(3)
_cell_measurement_reflns_used 1170
_cell_measurement_temperature 90(2)
_cell_measurement_theta_max 27.01
_cell_measurement_theta_min 2.43
_cell_volume 1719.9(7)
_computing_cell_refinement 'Bruker SAINT'
_computing_data_collection 'Bruker APEX2'
_computing_data_reduction 'Bruker SAINT'
_computing_molecular_graphics 'Yadokari-XG 2009 (Wakita,Nemoto et al., 2009)'
_computing_publication_material 'SHELXL-2014/7 (Sheldrick, 2014)'
_computing_structure_refinement 'SHELXL-2014/7 (Sheldrick, 2014)'
_computing_structure_solution 'SHELXT 2014/5 (Sheldrick, 2014)'
_diffrn_ambient_temperature 90(2)
_diffrn_measured_fraction_theta_full 1.000
_diffrn_measured_fraction_theta_max 0.958
_diffrn_measurement_device_type 'Bruker APEX CCD'
_diffrn_measurement_method '\f and \w scans'
_diffrn_radiation_type MoK\a
_diffrn_radiation_wavelength 0.71073
_diffrn_reflns_av_R_equivalents 0.0367
_diffrn_reflns_av_unetI/netI 0.0496
_diffrn_reflns_Laue_measured_fraction_full 1.000
_diffrn_reflns_Laue_measured_fraction_max 0.958
_diffrn_reflns_limit_h_max 17
_diffrn_reflns_limit_h_min -18
_diffrn_reflns_limit_k_max 14
_diffrn_reflns_limit_k_min -14
_diffrn_reflns_limit_l_max 16
_diffrn_reflns_limit_l_min -16
_diffrn_reflns_number 5566
_diffrn_reflns_point_group_measured_fraction_full 1.000
_diffrn_reflns_point_group_measured_fraction_max 0.958
_diffrn_reflns_theta_full 25.242
_diffrn_reflns_theta_max 28.546
_diffrn_reflns_theta_min 2.431
_diffrn_source 'fine-focus sealed tube'
_exptl_absorpt_coefficient_mu 1.023
_exptl_absorpt_correction_T_max 0.822
_exptl_absorpt_correction_T_min 0.749
_exptl_absorpt_correction_type multi-scan
_exptl_absorpt_process_details SADABS
_exptl_crystal_colour purple
_exptl_crystal_density_diffrn 1.581
_exptl_crystal_description platelet
_exptl_crystal_F_000 852
_exptl_crystal_size_max 0.300
_exptl_crystal_size_mid 0.300
_exptl_crystal_size_min 0.200
_refine_diff_density_max 0.522
_refine_diff_density_min -0.458
_refine_diff_density_rms 0.093
_refine_ls_extinction_method none
_refine_ls_goodness_of_fit_ref 0.879
_refine_ls_hydrogen_treatment mixed
_refine_ls_matrix_type full
_refine_ls_number_parameters 127
_refine_ls_number_reflns 2101
_refine_ls_number_restraints 0
_refine_ls_restrained_S_all 0.879
_refine_ls_R_factor_all 0.0526
_refine_ls_R_factor_gt 0.0403
_refine_ls_shift/su_max 0.000
_refine_ls_shift/su_mean 0.000
_refine_ls_structure_factor_coef Fsqd
_refine_ls_weighting_details 'w=1/[\s^2^(Fo^2^)+(0.1000P)^2^] where P=(Fo^2^+2Fc^2^)/3'
_refine_ls_weighting_scheme calc
_refine_ls_wR_factor_gt 0.1127
_refine_ls_wR_factor_ref 0.1231
_reflns_Friedel_coverage 0.000
_reflns_number_gt 1772
_reflns_number_total 2101
_reflns_threshold_expression 'I > 2\s(I)'
_cod_data_source_file c8dt04537b2.cif
_cod_data_source_block Co9YEtO_0m
_cod_depositor_comments 'Adding full bibliography for 7048277--7048279.cif.'
_cod_original_cell_volume 1720.0(7)
_cod_database_code 7048277
_shelx_shelxl_version_number 2014/7
_shelx_space_group_comment
;
The symmetry employed for this shelxl refinement is uniquely defined
by the following loop, which should always be used as a source of
symmetry information in preference to the above space-group names.
They are only intended as comments.
;
_shelx_estimated_absorpt_t_min 0.749
_shelx_estimated_absorpt_t_max 0.822

loop_
_space_group_symop_operation_xyz
'x, y, z'
'-x, y, -z+1/2'
'x+1/2, y+1/2, z'
'-x+1/2, y+1/2, -z+1/2'
'-x, -y, -z'
'x, -y, z-1/2'
'-x+1/2, -y+1/2, -z'
'x+1/2, -y+1/2, z-1/2'

loop_
_atom_site_label
_atom_site_type_symbol
_atom_site_fract_x
_atom_site_fract_y
_atom_site_fract_z
_atom_site_U_iso_or_equiv
_atom_site_adp_type
_atom_site_occupancy
_atom_site_site_symmetry_order
_atom_site_calc_flag
_atom_site_refinement_flags_posn
_atom_site_refinement_flags_adp
_atom_site_refinement_flags_occupancy
Co1 Co 0.5000 0.42213(4) 0.7500 0.00997(16) Uani 1 2 d S T P
O1 O 0.62433(13) 0.52005(14) 0.78995(15) 0.0131(4) Uani 1 1 d . . .
C1 C 0.68978(19) 0.51109(19) 0.7384(2) 0.0114(5) Uani 1 1 d . . .
C2 C 0.7829(2) 0.58314(19) 0.7855(2) 0.0135(5) Uani 1 1 d . . .
H2 H 0.7927 0.6368 0.8491 0.016 Uiso 1 1 calc R U .
C3 C 0.8598(2) 0.57861(19) 0.7427(2) 0.0141(5) Uani 1 1 d . . .
H3 H 0.9206 0.6295 0.7755 0.017 Uiso 1 1 calc R U .
C4 C 0.84825(19) 0.4993(2) 0.6512(2) 0.0149(5) Uani 1 1 d . . .
H4 H 0.9026 0.4927 0.6238 0.018 Uiso 1 1 calc R U .
C5 C 0.7575(2) 0.43075(19) 0.6012(2) 0.0131(5) Uani 1 1 d . . .
H5 H 0.7503 0.3769 0.5387 0.016 Uiso 1 1 calc R U .
C6 C 0.67390(19) 0.43620(19) 0.6382(2) 0.0106(4) Uani 1 1 d . . .
C7 C 0.57350(19) 0.36802(19) 0.5665(2) 0.0107(4) Uani 1 1 d . . .
N1 N 0.55872(17) 0.33127(17) 0.45472(18) 0.0145(4) Uani 1 1 d . . .
H1N H 0.593(2) 0.368(2) 0.427(3) 0.012(7) Uiso 1 1 d . . .
C8 C 0.4760(2) 0.2481(2) 0.3787(2) 0.0136(5) Uani 1 1 d . . .
H8 H 0.5088 0.1880 0.3469 0.016 Uiso 1 1 calc R U .
H8A H 0.4193 0.2896 0.3082 0.016 Uiso 1 1 calc R U .
C9 C 0.4259(2) 0.1893(2) 0.4522(2) 0.0152(5) Uani 1 1 d . . .
H9 H 0.4760 0.1295 0.5071 0.018 Uiso 1 1 calc R U .
H9A H 0.3577 0.1497 0.3967 0.018 Uiso 1 1 calc R U .
C10 C 0.40304(19) 0.2823(2) 0.5268(2) 0.0131(5) Uani 1 1 d . . .
H10 H 0.3503 0.3396 0.4710 0.016 Uiso 1 1 calc R U .
H10A H 0.3706 0.2449 0.5758 0.016 Uiso 1 1 calc R U .
N2 N 0.50328(16) 0.34426(16) 0.60905(17) 0.0109(4) Uani 1 1 d . . .

loop_
_atom_site_aniso_label
_atom_site_aniso_U_11
_atom_site_aniso_U_22
_atom_site_aniso_U_33
_atom_site_aniso_U_23
_atom_site_aniso_U_13
_atom_site_aniso_U_12
Co1 0.0107(2) 0.0113(2) 0.0094(2) 0.000 0.00576(18) 0.000
O1 0.0131(8) 0.0159(8) 0.0124(8) -0.0031(6) 0.0075(7) -0.0017(7)
C1 0.0119(11) 0.0112(10) 0.0110(10) 0.0035(8) 0.0050(9) 0.0014(9)
C2 0.0125(11) 0.0135(11) 0.0129(11) 0.0003(9) 0.0044(9) 0.0012(9)
C3 0.0106(11) 0.0141(11) 0.0157(11) 0.0037(9) 0.0042(9) -0.0012(9)
C4 0.0126(11) 0.0172(11) 0.0181(12) 0.0037(9) 0.0097(10) 0.0021(9)
C5 0.0153(12) 0.0114(10) 0.0140(11) 0.0004(8) 0.0079(9) 0.0022(9)
C6 0.0129(11) 0.0088(10) 0.0112(11) 0.0019(8) 0.0063(9) 0.0009(8)
C7 0.0134(11) 0.0079(10) 0.0119(10) 0.0013(8) 0.0065(9) 0.0014(9)
N1 0.0184(11) 0.0155(10) 0.0129(10) -0.0018(8) 0.0100(9) -0.0040(8)
C8 0.0169(12) 0.0126(10) 0.0095(10) -0.0023(8) 0.0042(9) 0.0005(9)
C9 0.0173(12) 0.0131(11) 0.0139(11) -0.0006(9) 0.0057(10) -0.0021(10)
C10 0.0117(11) 0.0149(11) 0.0128(11) -0.0008(9) 0.0055(9) -0.0013(9)
N2 0.0129(9) 0.0107(9) 0.0101(9) -0.0011(7) 0.0060(8) -0.0011(7)

loop_
_atom_type_symbol
_atom_type_description
_atom_type_scat_dispersion_real
_atom_type_scat_dispersion_imag
_atom_type_scat_source
C C 0.0033 0.0016 'International Tables Vol C Tables 4.2.6.8 and 6.1.1.4'
H H 0.0000 0.0000 'International Tables Vol C Tables 4.2.6.8 and 6.1.1.4'
N N 0.0061 0.0033 'International Tables Vol C Tables 4.2.6.8 and 6.1.1.4'
O O 0.0106 0.0060 'International Tables Vol C Tables 4.2.6.8 and 6.1.1.4'
Co Co 0.3494 0.9721 'International Tables Vol C Tables 4.2.6.8 and 6.1.1.4'

loop_
_geom_angle_atom_site_label_1
_geom_angle_atom_site_label_2
_geom_angle_atom_site_label_3
_geom_angle
_geom_angle_site_symmetry_1
_geom_angle_site_symmetry_3
O1 Co1 O1 108.84(10) . 2_656
O1 Co1 N2 96.93(7) . .
O1 Co1 N2 114.06(8) 2_656 .
O1 Co1 N2 114.06(8) . 2_656
O1 Co1 N2 96.93(7) 2_656 2_656
N2 Co1 N2 125.99(11) . 2_656
C1 O1 Co1 124.01(15) . .
O1 C1 C2 116.9(2) . .
O1 C1 C6 125.5(2) . .
C2 C1 C6 117.5(2) . .
C3 C2 C1 122.5(2) . .
C3 C2 H2 118.7 . .
C1 C2 H2 118.7 . .
C2 C3 C4 119.8(2) . .
C2 C3 H3 120.1 . .
C4 C3 H3 120.1 . .
C5 C4 C3 119.1(2) . .
C5 C4 H4 120.5 . .
C3 C4 H4 120.5 . .
C4 C5 C6 123.1(2) . .
C4 C5 H5 118.4 . .
C6 C5 H5 118.4 . .
C5 C6 C1 117.6(2) . .
C5 C6 C7 117.9(2) . .
C1 C6 C7 124.5(2) . .
N2 C7 N1 121.8(2) . .
N2 C7 C6 122.1(2) . .
N1 C7 C6 116.1(2) . .
C7 N1 C8 124.7(2) . .
C7 N1 H1N 114(2) . .
C8 N1 H1N 120(2) . .
N1 C8 C9 110.22(19) . .
N1 C8 H8 109.6 . .
C9 C8 H8 109.6 . .
N1 C8 H8A 109.6 . .
C9 C8 H8A 109.6 . .
H8 C8 H8A 108.1 . .
C8 C9 C10 108.53(18) . .
C8 C9 H9 110.0 . .
C10 C9 H9 110.0 . .
C8 C9 H9A 110.0 . .
C10 C9 H9A 110.0 . .
H9 C9 H9A 108.4 . .
N2 C10 C9 111.15(19) . .
N2 C10 H10 109.4 . .
C9 C10 H10 109.4 . .
N2 C10 H10A 109.4 . .
C9 C10 H10A 109.4 . .
H10 C10 H10A 108.0 . .
C7 N2 C10 117.40(19) . .
C7 N2 Co1 124.31(16) . .
C10 N2 Co1 115.79(14) . .

loop_
_geom_bond_atom_site_label_1
_geom_bond_atom_site_label_2
_geom_bond_distance
_geom_bond_site_symmetry_2
Co1 O1 1.9184(17) .
Co1 O1 1.9184(17) 2_656
Co1 N2 1.9551(19) .
Co1 N2 1.9552(19) 2_656
O1 C1 1.314(3) .
C1 C2 1.413(3) .
C1 C6 1.427(3) .
C2 C3 1.376(3) .
C2 H2 0.9500 .
C3 C4 1.390(3) .
C3 H3 0.9500 .
C4 C5 1.367(3) .
C4 H4 0.9500 .
C5 C6 1.414(3) .
C5 H5 0.9500 .
C6 C7 1.487(3) .
C7 N2 1.315(3) .
C7 N1 1.354(3) .
N1 C8 1.457(3) .
N1 H1N 0.81(3) .
C8 C9 1.511(3) .
C8 H8 0.9900 .
C8 H8A 0.9900 .
C9 C10 1.519(3) .
C9 H9 0.9900 .
C9 H9A 0.9900 .
C10 N2 1.478(3) .
C10 H10 0.9900 .
C10 H10A 0.9900 .

loop_
_geom_hbond_atom_site_label_D
_geom_hbond_atom_site_label_H
_geom_hbond_atom_site_label_A
_geom_hbond_distance_DH
_geom_hbond_distance_HA
_geom_hbond_distance_DA
_geom_hbond_angle_DHA
_geom_hbond_site_symmetry_A
N1 H1N O1 0.81(3) 2.29(3) 3.059(3) 158(3) 6_565

loop_
_geom_torsion_atom_site_label_1
_geom_torsion_atom_site_label_2
_geom_torsion_atom_site_label_3
_geom_torsion_atom_site_label_4
_geom_torsion
Co1 O1 C1 C2 -174.73(14)
Co1 O1 C1 C6 6.2(3)
O1 C1 C2 C3 177.4(2)
C6 C1 C2 C3 -3.5(3)
C1 C2 C3 C4 -1.2(3)
C2 C3 C4 C5 3.1(3)
C3 C4 C5 C6 -0.1(3)
C4 C5 C6 C1 -4.6(3)
C4 C5 C6 C7 172.6(2)
O1 C1 C6 C5 -174.7(2)
C2 C1 C6 C5 6.2(3)
O1 C1 C6 C7 8.2(4)
C2 C1 C6 C7 -170.8(2)
C5 C6 C7 N2 163.2(2)
C1 C6 C7 N2 -19.8(3)
C5 C6 C7 N1 -16.5(3)
C1 C6 C7 N1 160.5(2)
N2 C7 N1 C8 -10.2(4)
C6 C7 N1 C8 169.5(2)
C7 N1 C8 C9 -12.3(3)
N1 C8 C9 C10 44.5(3)
C8 C9 C10 N2 -58.7(2)
N1 C7 N2 C10 -4.0(3)
C6 C7 N2 C10 176.25(19)
N1 C7 N2 Co1 -165.32(16)
C6 C7 N2 Co1 15.0(3)
C9 C10 N2 C7 38.9(3)
C9 C10 N2 Co1 -158.23(15)
